data_2222196
loop_
_publ_author_name
'Zhu, Xing-Cheng'
'Zhang, Qi-Long'
'Zhang, Yun-Qian'
'Zhu, Bi-Xue'

_publ_section_title
;
 4-(4-Oxopent-2-en-2-ylamino)-1,2,4-triazol-1-ium-5-thiolate
;
_journal_coeditor_code AT2792
_journal_issue 7
_journal_name_full 'Acta Crystallographica Section E'
_journal_page_first o1458
_journal_paper_doi 10.1107/S1600536809019850
_journal_volume 65
_journal_year 2009
_chemical_formula_iupac 'C8 H12 N4 O S'
_chemical_formula_moiety 'C8 H12 N4 O S'
_chemical_formula_sum 'C8 H12 N4 O S'
_chemical_formula_weight 212.28
_chemical_name_systematic
;
4-(4-Oxopent-2-en-2-ylamino)-1,2,4-triazol-1-ium-5-thiolate
;
_space_group_IT_number 14
_symmetry_cell_setting monoclinic
_symmetry_space_group_name_Hall '-P 2yn'
_symmetry_space_group_name_H-M 'P 1 21/n 1'
_atom_sites_solution_hydrogens geom
_atom_sites_solution_primary direct
_atom_sites_solution_secondary difmap
_audit_creation_method SHELXL-97
_cell_angle_alpha 90.00
_cell_angle_beta 99.560(14)
_cell_angle_gamma 90.00
_cell_formula_units_Z 4
_cell_length_a 10.620(6)
_cell_length_b 9.520(5)
_cell_length_c 10.764(5)
_cell_measurement_reflns_used 9199
_cell_measurement_temperature 293(2)
_cell_measurement_theta_max 25.98
_cell_measurement_theta_min 2.49
_cell_volume 1073.2(10)
_computing_cell_refinement 'SAINT (Bruker, 2005)'
_computing_data_collection 'APEX2 (Bruker, 2005)'
_computing_data_reduction 'SAINT (Bruker, 2005)'
_computing_molecular_graphics 'ORTEP-3 for Windows (Farrugia, 1997)'
_computing_publication_material 'WinGX (Farrugia, 1999)'
_computing_structure_refinement 'SHELXL97 (Sheldrick, 2008)'
_computing_structure_solution 'SHELXS97 (Sheldrick, 2008)'
_diffrn_ambient_temperature 293(2)
_diffrn_measured_fraction_theta_full 0.985
_diffrn_measured_fraction_theta_max 0.985
_diffrn_measurement_device_type 'Bruker SMART APEXII CCD area-detector'
_diffrn_measurement_method '\f and \w'
_diffrn_radiation_monochromator graphite
_diffrn_radiation_source 'fine-focus sealed tube'
_diffrn_radiation_type MoK\a
_diffrn_radiation_wavelength 0.71073
_diffrn_reflns_av_R_equivalents 0.0297
_diffrn_reflns_av_sigmaI/netI 0.0255
_diffrn_reflns_limit_h_max 13
_diffrn_reflns_limit_h_min -12
_diffrn_reflns_limit_k_max 11
_diffrn_reflns_limit_k_min -11
_diffrn_reflns_limit_l_max 13
_diffrn_reflns_limit_l_min -13
_diffrn_reflns_number 9199
_diffrn_reflns_theta_full 25.98
_diffrn_reflns_theta_max 25.98
_diffrn_reflns_theta_min 2.49
_diffrn_standards_number 0
_exptl_absorpt_coefficient_mu 0.277
_exptl_absorpt_correction_T_max 0.9519
_exptl_absorpt_correction_T_min 0.9315
_exptl_absorpt_correction_type multi-scan
_exptl_absorpt_process_details '(SADABS; Bruker, 2005)'
_exptl_crystal_colour yellow
_exptl_crystal_density_diffrn 1.314
_exptl_crystal_density_method 'not measured'
_exptl_crystal_description prism
_exptl_crystal_F_000 448
_exptl_crystal_size_max 0.26
_exptl_crystal_size_mid 0.23
_exptl_crystal_size_min 0.18
_refine_diff_density_max 0.235
_refine_diff_density_min -0.220
_refine_ls_extinction_method none
_refine_ls_goodness_of_fit_ref 1.060
_refine_ls_hydrogen_treatment constr
_refine_ls_matrix_type full
_refine_ls_number_parameters 130
_refine_ls_number_reflns 2071
_refine_ls_number_restraints 0
_refine_ls_restrained_S_all 1.060
_refine_ls_R_factor_all 0.0472
_refine_ls_R_factor_gt 0.0376
_refine_ls_shift/su_max 0.000
_refine_ls_shift/su_mean 0.000
_refine_ls_structure_factor_coef Fsqd
_refine_ls_weighting_details 'calc w=1/[\s^2^(Fo^2^)+(0.0494P)^2^+0.3337P] where P=(Fo^2^+2Fc^2^)/3'
_refine_ls_weighting_scheme calc
_refine_ls_wR_factor_gt 0.0970
_refine_ls_wR_factor_ref 0.1053
_reflns_number_gt 1688
_reflns_number_total 2071
_reflns_threshold_expression I>2\s(I)
_cod_data_source_file at2792.cif
_cod_data_source_block I
_cod_original_sg_symbol_H-M 'P 21/n'
_cod_database_code 2222196
_cod_database_fobs_code 2222196

loop_
_symmetry_equiv_pos_as_xyz
'x, y, z'
'-x+1/2, y+1/2, -z+1/2'
'-x, -y, -z'
'x-1/2, -y-1/2, z-1/2'

loop_
_atom_site_type_symbol
_atom_site_label
_atom_site_fract_x
_atom_site_fract_y
_atom_site_fract_z
_atom_site_U_iso_or_equiv
_atom_site_adp_type
_atom_site_calc_flag
_atom_site_refinement_flags
_atom_site_occupancy
_atom_site_disorder_assembly
_atom_site_disorder_group
C C1 0.6978(2) 0.4476(2) 0.6177(2) 0.0581(6) Uani d . 1 . .
H H1A 0.6385 0.4804 0.6695 0.087 Uiso calc R 1 . .
H H1B 0.7230 0.5246 0.5697 0.087 Uiso calc R 1 . .
H H1C 0.7717 0.4092 0.6702 0.087 Uiso calc R 1 . .
C C2 0.63580(17) 0.3365(2) 0.53014(16) 0.0413(4) Uani d . 1 . .
C C3 0.51805(18) 0.2824(2) 0.53712(17) 0.0474(5) Uani d . 1 . .
H H3 0.4781 0.3133 0.6027 0.057 Uiso calc R 1 . .
C C4 0.45166(17) 0.1828(2) 0.45229(17) 0.0437(4) Uani d . 1 . .
C C5 0.31956(19) 0.1390(3) 0.4704(2) 0.0598(6) Uani d . 1 . .
H H5A 0.2574 0.1966 0.4191 0.090 Uiso calc R 1 . .
H H5B 0.3113 0.1500 0.5573 0.090 Uiso calc R 1 . .
H H5C 0.3058 0.0423 0.4464 0.090 Uiso calc R 1 . .
C C6 0.9660(2) 0.1873(2) 0.5572(2) 0.0579(5) Uani d . 1 . .
H H6A 1.0551 0.1644 0.5677 0.087 Uiso calc R 1 . .
H H6B 0.9162 0.1048 0.5318 0.087 Uiso calc R 1 . .
H H6C 0.9457 0.2212 0.6355 0.087 Uiso calc R 1 . .
C C7 0.93642(17) 0.29676(19) 0.45994(16) 0.0420(4) Uani d . 1 . .
C C8 0.81958(17) 0.45095(18) 0.33090(15) 0.0377(4) Uani d . 1 . .
N N1 0.70361(13) 0.28695(16) 0.44362(13) 0.0430(4) Uani d . 1 . .
H H1 0.6761 0.2136 0.4010 0.052 Uiso calc R 1 . .
N N2 0.81498(13) 0.34888(15) 0.42069(13) 0.0381(3) Uani d . 1 . .
N N3 0.94393(14) 0.45391(16) 0.32250(14) 0.0445(4) Uani d . 1 . .
H H3A 0.9753 0.5092 0.2723 0.053 Uiso calc R 1 . .
N N4 1.01765(14) 0.35996(17) 0.40183(15) 0.0483(4) Uani d . 1 . .
O O1 0.49708(12) 0.13376(15) 0.36199(13) 0.0536(4) Uani d . 1 . .
S S1 0.69902(5) 0.54628(5) 0.25545(4) 0.04948(19) Uani d . 1 . .

loop_
_atom_site_aniso_label
_atom_site_aniso_U_11
_atom_site_aniso_U_22
_atom_site_aniso_U_33
_atom_site_aniso_U_12
_atom_site_aniso_U_13
_atom_site_aniso_U_23
C1 0.0537(13) 0.0681(14) 0.0536(11) -0.0014(10) 0.0118(10) -0.0165(10)
C2 0.0402(10) 0.0460(10) 0.0389(9) 0.0044(8) 0.0103(8) 0.0013(7)
C3 0.0418(11) 0.0602(12) 0.0439(10) 0.0030(9) 0.0180(8) -0.0033(9)
C4 0.0370(10) 0.0495(11) 0.0474(10) 0.0029(8) 0.0151(8) 0.0062(8)
C5 0.0426(12) 0.0754(15) 0.0653(13) -0.0085(10) 0.0198(10) 0.0014(11)
C6 0.0566(13) 0.0560(12) 0.0597(12) 0.0071(10) 0.0055(10) 0.0110(10)
C7 0.0369(10) 0.0440(10) 0.0447(9) 0.0003(8) 0.0055(8) -0.0035(8)
C8 0.0379(10) 0.0402(9) 0.0360(8) -0.0018(7) 0.0089(7) -0.0040(7)
N1 0.0388(9) 0.0446(9) 0.0490(8) -0.0086(7) 0.0175(7) -0.0082(7)
N2 0.0316(8) 0.0411(8) 0.0427(8) -0.0030(6) 0.0092(6) -0.0012(6)
N3 0.0359(9) 0.0500(9) 0.0493(9) -0.0028(7) 0.0116(7) 0.0062(7)
N4 0.0339(8) 0.0570(10) 0.0536(9) 0.0008(7) 0.0059(7) 0.0037(7)
O1 0.0461(8) 0.0604(9) 0.0591(8) -0.0084(6) 0.0223(7) -0.0143(7)
S1 0.0430(3) 0.0588(3) 0.0476(3) 0.0104(2) 0.0103(2) 0.0053(2)

loop_
_atom_type_symbol
_atom_type_description
_atom_type_scat_dispersion_real
_atom_type_scat_dispersion_imag
_atom_type_scat_source
C C 0.0033 0.0016 'International Tables Vol C Tables 4.2.6.8 and 6.1.1.4'
H H 0.0000 0.0000 'International Tables Vol C Tables 4.2.6.8 and 6.1.1.4'
N N 0.0061 0.0033 'International Tables Vol C Tables 4.2.6.8 and 6.1.1.4'
O O 0.0106 0.0060 'International Tables Vol C Tables 4.2.6.8 and 6.1.1.4'
S S 0.1246 0.1234 'International Tables Vol C Tables 4.2.6.8 and 6.1.1.4'

loop_
_geom_angle_atom_site_label_1
_geom_angle_atom_site_label_2
_geom_angle_atom_site_label_3
_geom_angle_site_symmetry_1
_geom_angle_site_symmetry_3
_geom_angle
_geom_angle_publ_flag
C2 C1 H1A . . 109.5 ?
C2 C1 H1B . . 109.5 ?
H1A C1 H1B . . 109.5 ?
C2 C1 H1C . . 109.5 ?
H1A C1 H1C . . 109.5 ?
H1B C1 H1C . . 109.5 ?
N1 C2 C3 . . 120.20(17) ?
N1 C2 C1 . . 116.86(17) ?
C3 C2 C1 . . 122.92(17) ?
C2 C3 C4 . . 125.30(16) ?
C2 C3 H3 . . 117.4 ?
C4 C3 H3 . . 117.4 ?
O1 C4 C3 . . 122.48(17) ?
O1 C4 C5 . . 119.12(18) ?
C3 C4 C5 . . 118.38(17) ?
C4 C5 H5A . . 109.5 ?
C4 C5 H5B . . 109.5 ?
H5A C5 H5B . . 109.5 ?
C4 C5 H5C . . 109.5 ?
H5A C5 H5C . . 109.5 ?
H5B C5 H5C . . 109.5 ?
C7 C6 H6A . . 109.5 ?
C7 C6 H6B . . 109.5 ?
H6A C6 H6B . . 109.5 ?
C7 C6 H6C . . 109.5 ?
H6A C6 H6C . . 109.5 ?
H6B C6 H6C . . 109.5 ?
N4 C7 N2 . . 110.40(16) ?
N4 C7 C6 . . 126.26(17) ?
N2 C7 C6 . . 123.32(16) ?
N3 C8 N2 . . 102.27(15) ?
N3 C8 S1 . . 129.95(14) ?
N2 C8 S1 . . 127.77(14) ?
C2 N1 N2 . . 122.95(15) ?
C2 N1 H1 . . 118.5 ?
N2 N1 H1 . . 118.5 ?
C8 N2 N1 . . 123.94(14) ?
C8 N2 C7 . . 109.16(14) ?
N1 N2 C7 . . 125.19(15) ?
C8 N3 N4 . . 114.05(15) ?
C8 N3 H3A . . 123.0 ?
N4 N3 H3A . . 123.0 ?
C7 N4 N3 . . 104.12(15) ?

loop_
_geom_bond_atom_site_label_1
_geom_bond_atom_site_label_2
_geom_bond_site_symmetry_2
_geom_bond_distance
_geom_bond_publ_flag
C1 C2 . 1.495(3) ?
C1 H1A . 0.9600 ?
C1 H1B . 0.9600 ?
C1 H1C . 0.9600 ?
C2 N1 . 1.353(2) ?
C2 C3 . 1.366(3) ?
C3 C4 . 1.420(3) ?
C3 H3 . 0.9300 ?
C4 O1 . 1.245(2) ?
C4 C5 . 1.507(3) ?
C5 H5A . 0.9600 ?
C5 H5B . 0.9600 ?
C5 H5C . 0.9600 ?
C6 C7 . 1.474(3) ?
C6 H6A . 0.9600 ?
C6 H6B . 0.9600 ?
C6 H6C . 0.9600 ?
C7 N4 . 1.295(2) ?
C7 N2 . 1.381(2) ?
C8 N3 . 1.339(2) ?
C8 N2 . 1.377(2) ?
C8 S1 . 1.6664(19) ?
N1 N2 . 1.380(2) ?
N1 H1 . 0.8600 ?
N3 N4 . 1.386(2) ?
N3 H3A . 0.8600 ?

loop_
_geom_hbond_atom_site_label_D
_geom_hbond_atom_site_label_H
_geom_hbond_atom_site_label_A
_geom_hbond_site_symmetry_A
_geom_hbond_distance_DH
_geom_hbond_distance_HA
_geom_hbond_distance_DA
_geom_hbond_angle_DHA
N1 H1 O1 . 0.86 2.03 2.659(2) 129.8
N1 H1 S1 2_645 0.86 2.81 3.4127(19) 128.9
N3 H3A O1 2_655 0.86 1.93 2.772(2) 165.9

loop_
_geom_torsion_atom_site_label_1
_geom_torsion_atom_site_label_2
_geom_torsion_atom_site_label_3
_geom_torsion_atom_site_label_4
_geom_torsion_site_symmetry_1
_geom_torsion_site_symmetry_2
_geom_torsion_site_symmetry_3
_geom_torsion_site_symmetry_4
_geom_torsion
_geom_torsion_publ_flag
N1 C2 C3 C4 . . . . -5.7(3) ?
C1 C2 C3 C4 . . . . 176.25(19) ?
C2 C3 C4 O1 . . . . 0.7(3) ?
C2 C3 C4 C5 . . . . -177.3(2) ?
C3 C2 N1 N2 . . . . 171.33(16) ?
C1 C2 N1 N2 . . . . -10.5(3) ?
N3 C8 N2 N1 . . . . -166.02(14) ?
S1 C8 N2 N1 . . . . 14.8(2) ?
N3 C8 N2 C7 . . . . -0.27(18) ?
S1 C8 N2 C7 . . . . -179.42(13) ?
C2 N1 N2 C8 . . . . -91.5(2) ?
C2 N1 N2 C7 . . . . 105.0(2) ?
N4 C7 N2 C8 . . . . 0.6(2) ?
C6 C7 N2 C8 . . . . 179.02(17) ?
N4 C7 N2 N1 . . . . 166.12(16) ?
C6 C7 N2 N1 . . . . -15.5(3) ?
N2 C8 N3 N4 . . . . -0.11(19) ?
S1 C8 N3 N4 . . . . 179.01(13) ?
N2 C7 N4 N3 . . . . -0.62(19) ?
C6 C7 N4 N3 . . . . -178.99(18) ?
C8 N3 N4 C7 . . . . 0.5(2) ?

loop_
_cod_related_entry_id
_cod_related_entry_database
_cod_related_entry_code
1 ChemSpider 24742482
